data_4507314
loop_
_publ_author_name
'Braun, Doris E.'
'Bhardwaj, Rajni M.'
'Florence, Alastair J.'
'Tocher, Derek A.'
'Price, Sarah L.'

_publ_section_title
;
 Complex Polymorphic System of Gallic Acid-Five Monohydrates, Three
 Anhydrates, and over 20 Solvates.
;
_journal_issue 1
_journal_name_full 'Crystal growth &amp; design'
_journal_page_first 19
_journal_page_last 23
_journal_paper_doi 10.1021/cg301506x
_journal_volume 13
_journal_year 2013
_chemical_formula_moiety 'C7 H6 O5, H2 O'
_chemical_formula_sum 'C7 H8 O6'
_chemical_formula_weight 188.13
_chemical_name_common 'gallic acid'
_chemical_name_systematic
; 
 3,4,5-trihydroxybenzoic acid
;
_space_group_IT_number 14
_symmetry_cell_setting monoclinic
_symmetry_Int_Tables_number 14
_symmetry_space_group_name_Hall '-P 2ybc'
_symmetry_space_group_name_H-M 'P 1 21/c 1'
_cell_angle_alpha 90
_cell_angle_beta 98.4212(11)
_cell_angle_gamma 90
_cell_formula_units_Z 4
_cell_length_a 7.60719(9)
_cell_length_b 3.64133(4)
_cell_length_c 26.7915(4)
_cell_measurement_temperature 123
_cell_volume 734.131(16)
_diffrn_ambient_temperature 123
_diffrn_radiation_type CuK\a
_diffrn_radiation_wavelength 1.54056
_exptl_crystal_colour colourless
_exptl_crystal_density_diffrn 1.702
_exptl_crystal_density_method 'Not Measured'
_pd_proc_ls_prof_R_factor 0.042
_pd_proc_ls_prof_wR_expected 0.011
_pd_proc_ls_prof_wR_factor 0.049
_refine_ls_goodness_of_fit_all 4.298
_cod_data_source_file cg301506x_si_002.cif
_cod_data_source_block gallic_acid_monodyrate_V
_cod_depositor_comments
;
The following automatic conversions were performed:

'_symmetry_cell_setting' value 'Monoclinic' changed to 'monoclinic'
according to /home/saulius/struct/CIF-dictionaries/cif_core.dic
dictionary named 'cif_core.dic' version 2.4.2 from 2011-04-26.

Automatic conversion script
Id: cif_fix_values 1891 2012-01-12 08:04:46Z andrius 
;
_cod_original_sg_symbol_H-M 'P 21/c'
_cod_database_code 4507314

loop_
_symmetry_equiv_pos_site_id
_symmetry_equiv_pos_as_xyz
1 x,y,z
2 -x,1/2+y,1/2-z
3 -x,-y,-z
4 x,1/2-y,1/2+z

loop_
_atom_site_label
_atom_site_type_symbol
_atom_site_thermal_displace_type
_atom_site_fract_x
_atom_site_fract_y
_atom_site_fract_z
_atom_site_occupancy
_atom_site_U_iso_or_equiv
O1Z O Uiso 1.2942(2) 0.5800(7) 0.61505(6) 1.000 0.0301
O2Z O Uiso 1.1882(2) 0.8127(5) 0.70062(5) 1.000 0.0301
O3Z O Uiso 0.8514(3) 0.7830(5) 0.71526(5) 1.000 0.0301
O4Z O Uiso 0.7407(3) 0.1340(5) 0.50628(5) 1.000 0.0301
O5Z O Uiso 0.5197(2) 0.2221(5) 0.55184(6) 1.000 0.0301
C1Z C Uiso 0.8144(2) 0.3927(3) 0.58739(4) 1.000 0.0301
C2Z C Uiso 0.9929(2) 0.4117(4) 0.58074(4) 1.000 0.0301
C3Z C Uiso 1.11902(19) 0.5528(5) 0.61872(4) 1.000 0.0301
C4Z C Uiso 1.0662(2) 0.6760(4) 0.66379(4) 1.000 0.0301
C5Z C Uiso 0.8867(2) 0.6549(4) 0.66983(4) 1.000 0.0301
C6Z C Uiso 0.7606(2) 0.5148(3) 0.63217(5) 1.000 0.0301
C7Z C Uiso 0.6763(2) 0.2451(4) 0.54812(5) 1.000 0.0301
O6Z O Uiso 0.5279(4) 1.0803(8) 0.70996(12) 1.000 0.0301
H1Z H Uiso 1.3119(2) 0.4933(8) 0.58473(6) 1.000 0.0361
H2Z H Uiso 1.1301(3) 0.8767(5) 0.72626(5) 1.000 0.0361
H3Z H Uiso 0.7345(3) 0.7622(6) 0.71682(6) 1.000 0.0361
H4Z H Uiso 0.6459(3) 0.0506(6) 0.48530(6) 1.000 0.0361
H5Z H Uiso 1.0278(2) 0.3277(6) 0.55009(5) 1.000 0.0361
H6Z H Uiso 0.6385(2) 0.4993(5) 0.63589(6) 1.000 0.0361
H7Z H Uiso 0.469(4) 0.984(11) 0.6814(9) 1.000 0.0361
H8Z H Uiso 0.541(5) 0.890(8) 0.7316(13) 1.000 0.0361

loop_
_geom_angle_atom_site_label_1
_geom_angle_atom_site_label_2
_geom_angle_atom_site_label_3
_geom_angle
_geom_angle_publ_flag
C3Z O1Z H1Z 108.59(19) no
C4Z O2Z H2Z 106.98(19) no
C5Z O3Z H3Z 109.71(19) no
C7Z O4Z H4Z 105.4(2) no
H7Z O6Z H8Z 104(3) no
C2Z C1Z C6Z 120.45(12) no
C2Z C1Z C7Z 122.09(11) no
C6Z C1Z C7Z 117.47(13) no
C1Z C2Z C3Z 120.29(11) no
C2Z C3Z C4Z 119.65(13) no
O1Z C3Z C2Z 123.69(13) yes
O1Z C3Z C4Z 116.66(13) yes
C3Z C4Z C5Z 119.31(12) no
O2Z C4Z C3Z 119.73(14) yes
O2Z C4Z C5Z 120.96(12) yes
O3Z C5Z C6Z 124.73(16) yes
C4Z C5Z C6Z 121.30(11) no
O3Z C5Z C4Z 113.98(14) yes
C1Z C6Z C5Z 119.01(14) no
O4Z C7Z C1Z 113.23(15) yes
O4Z C7Z O5Z 121.87(16) yes
O5Z C7Z C1Z 124.90(14) yes
C1Z C2Z H5Z 119.63(16) no
C3Z C2Z H5Z 120.09(17) no
C1Z C6Z H6Z 119.04(16) no
C5Z C6Z H6Z 121.96(16) no

loop_
_geom_bond_atom_site_label_1
_geom_bond_atom_site_label_2
_geom_bond_distance
_geom_bond_publ_flag
O1Z C3Z 1.354(2) yes
O2Z C4Z 1.347(2) yes
O3Z C5Z 1.3663(19) yes
O4Z C7Z 1.350(2) yes
O5Z C7Z 1.213(2) yes
O1Z H1Z 0.900(3) no
O2Z H2Z 0.900(2) no
O3Z H3Z 0.900(3) no
O4Z H4Z 0.900(3) no
O6Z H8Z 0.90(3) no
O6Z H7Z 0.90(3) no
C1Z C6Z 1.3958(18) no
C1Z C2Z 1.397(2) no
C1Z C7Z 1.4750(19) no
C2Z C3Z 1.3907(19) no
C3Z C4Z 1.4010(17) no
C4Z C5Z 1.401(2) no
C5Z C6Z 1.3838(19) no
C2Z H5Z 0.9498(19) no
C6Z H6Z 0.950(2) no

loop_
_geom_contact_atom_site_label_1
_geom_contact_atom_site_label_2
_geom_contact_distance
_geom_contact_site_symmetry_2
_geom_contact_publ_flag
O1Z O2Z 2.677(2) . no
O1Z O5Z 2.891(2) 1_655 no
O2Z O3Z 2.650(3) . no
O2Z O3Z 3.015(2) 2_746 no
O2Z O1Z 2.677(2) . no
O2Z O3Z 2.881(2) 2_756 no
O2Z O6Z 2.739(3) 1_655 no
O2Z C4Z 3.384(2) 1_565 no
O2Z O6Z 3.099(3) 2_746 no
O3Z O6Z 2.673(4) . no
O3Z O2Z 2.881(2) 2_746 no
O3Z O2Z 2.650(3) . no
O3Z O2Z 3.015(2) 2_756 no
O4Z O5Z 2.670(3) 3_656 no
O5Z C7Z 3.335(2) 3_656 no
O5Z O1Z 2.891(2) 1_455 no
O5Z O4Z 2.670(3) 3_656 no
O5Z O5Z 3.190(2) 3_656 no
O6Z C6Z 3.326(3) 1_565 no
O6Z O3Z 2.673(4) . no
O6Z O2Z 2.739(3) 1_455 no
O6Z O2Z 3.099(3) 2_756 no
O6Z O6Z 2.892(4) 2_656 no
O6Z O6Z 2.892(4) 2_646 no
O1Z H7Z 2.53(3) 1_655 no
O1Z H6Z 2.613(2) 1_655 no
O2Z H8Z 2.71(4) 1_655 no
O2Z H7Z 2.35(3) 1_655 no
O2Z H3Z 2.745(2) 2_756 no
O3Z H2Z 2.125(3) . no
O3Z H8Z 2.49(4) . no
O3Z H2Z 2.662(2) 2_756 no
O3Z H2Z 2.145(2) 2_746 no
O4Z H1Z 2.768(2) 3_766 no
O4Z H5Z 2.428(3) . no
O5Z H6Z 2.512(2) . no
O5Z H1Z 2.158(3) 1_455 no
O5Z H4Z 1.788(3) 3_656 no
O6Z H3Z 1.939(4) . no
O6Z H6Z 2.732(3) 1_565 no
O6Z H8Z 2.06(3) 2_656 no
C1Z C5Z 3.4703(17) 1_545 no
C1Z C7Z 3.3942(18) 1_565 no
C1Z C6Z 3.4597(16) 1_545 no
C2Z C3Z 3.384(2) 1_545 no
C2Z C4Z 3.4749(19) 1_545 no
C3Z C4Z 3.458(2) 1_545 no
C3Z C2Z 3.384(2) 1_565 no
C4Z O2Z 3.384(2) 1_545 no
C4Z C3Z 3.458(2) 1_565 no
C4Z C2Z 3.4749(19) 1_565 no
C5Z C6Z 3.3851(18) 1_565 no
C5Z C1Z 3.4703(17) 1_565 no
C6Z C5Z 3.3851(18) 1_545 no
C6Z C7Z 3.4829(18) 1_565 no
C6Z O6Z 3.326(3) 1_545 no
C6Z C1Z 3.4597(16) 1_565 no
C7Z C1Z 3.3942(18) 1_545 no
C7Z C6Z 3.4829(18) 1_545 no
C7Z O5Z 3.335(2) 3_656 no
C5Z H2Z 2.9828(18) 2_746 no
C7Z H4Z 2.707(3) 3_656 no
H1Z O5Z 2.158(3) 1_655 no
H1Z H5Z 2.304(2) . no
H1Z H4Z 2.561(3) 3_766 no
H1Z O4Z 2.768(2) 3_766 no
H2Z O3Z 2.145(2) 2_756 no
H2Z C5Z 2.9828(18) 2_756 no
H2Z O3Z 2.662(2) 2_746 no
H2Z O3Z 2.125(3) . no
H2Z H3Z 2.213(3) 2_756 no
H3Z H6Z 2.385(2) . no
H3Z O6Z 1.939(4) . no
H3Z H8Z 1.65(4) . no
H3Z O2Z 2.745(2) 2_746 no
H3Z H2Z 2.213(3) 2_746 no
H3Z H7Z 2.25(3) . no
H4Z C7Z 2.707(3) 3_656 no
H4Z H1Z 2.561(3) 3_766 no
H4Z O5Z 1.788(3) 3_656 no
H4Z H4Z 2.489(3) 3_656 no
H5Z O4Z 2.428(3) . no
H5Z H1Z 2.304(2) . no
H6Z O5Z 2.512(2) . no
H6Z O1Z 2.613(2) 1_455 no
H6Z H7Z 2.59(3) . no
H6Z O6Z 2.732(3) 1_545 no
H6Z H3Z 2.385(2) . no
H7Z O1Z 2.53(3) 1_455 no
H7Z O2Z 2.35(3) 1_455 no
H7Z H3Z 2.25(3) . no
H7Z H6Z 2.59(3) . no
H8Z O2Z 2.71(4) 1_455 no
H8Z O3Z 2.49(4) . no
H8Z H3Z 1.65(4) . no
H8Z O6Z 2.06(3) 2_646 no
H8Z H8Z 2.20(4) 2_646 no
H8Z H8Z 2.20(4) 2_656 no

loop_
_geom_hbond_atom_site_label_D
_geom_hbond_atom_site_label_H
_geom_hbond_atom_site_label_A
_geom_hbond_distance_DH
_geom_hbond_distance_HA
_geom_hbond_distance_DA
_geom_hbond_angle_DHA
_geom_hbond_site_symmetry_A
_geom_hbond_publ_flag
O1Z H1Z O5Z 0.900(3) 2.158(3) 2.891(2) 138.11(18) 1_655 yes
O2Z H2Z O3Z 0.900(2) 2.125(3) 2.650(3) 116.36(17) . yes
O2Z H2Z O3Z 0.900(2) 2.145(2) 2.881(2) 138.5(2) 2_756 yes
O3Z H3Z O6Z 0.900(3) 1.939(4) 2.673(4) 137.6(2) . yes
O4Z H4Z O5Z 0.900(3) 1.788(3) 2.670(3) 166.0(2) 3_656 yes
O6Z H7Z O1Z 0.90(3) 2.53(3) 3.409(4) 166(3) 1_455 yes
O6Z H7Z O2Z 0.90(3) 2.35(3) 2.739(3) 106(2) 1_455 yes
O6Z H8Z O6Z 0.90(3) 2.06(3) 2.892(4) 154(3) 2_646 yes

loop_
_geom_torsion_atom_site_label_1
_geom_torsion_atom_site_label_2
_geom_torsion_atom_site_label_3
_geom_torsion_atom_site_label_4
_geom_torsion
_geom_torsion_publ_flag
C6Z C1Z C2Z C3Z 0.0(2) no
C7Z C1Z C2Z C3Z -180.00(13) no
C2Z C1Z C6Z C5Z 0.02(17) no
C7Z C1Z C6Z C5Z 179.98(13) no
C2Z C1Z C7Z O4Z 0.00(19) no
C2Z C1Z C7Z O5Z 180.00(15) no
C6Z C1Z C7Z O4Z -179.98(13) no
C6Z C1Z C7Z O5Z 0.0(2) no
C1Z C2Z C3Z O1Z -180.00(18) no
C1Z C2Z C3Z C4Z 0.0(2) no
O1Z C3Z C4Z O2Z 0.0(3) no
O1Z C3Z C4Z C5Z -180.00(17) no
C2Z C3Z C4Z O2Z 180.00(15) no
C2Z C3Z C4Z C5Z 0.0(2) no
O2Z C4Z C5Z O3Z 0.0(2) no
O2Z C4Z C5Z C6Z -180.00(14) no
C3Z C4Z C5Z O3Z -180.00(15) no
C3Z C4Z C5Z C6Z 0.0(2) no
O3Z C5Z C6Z C1Z 180.00(14) no
C4Z C5Z C6Z C1Z 0.0(2) no

loop_
_cod_related_entry_id
_cod_related_entry_database
_cod_related_entry_code
1 ChemSpider 21132800
